data_4514237
loop_
_publ_author_name
'Song, Heng'
'Ye, Ke'
'Geng, Peiyu'
'Han, Xiao'
'Liao, Rongzhen'
'Tung, Chen-Ho'
'Wang, Wenguang'

_publ_section_title
;
 Activation of Epoxides by a Cooperative Iron--Thiolate Catalyst:
 Intermediacy of Ferrous Alkoxides in Catalytic Hydroboration
;
_journal_issue 11
_journal_name_full 'ACS Catalysis'
_journal_page_first 7709
_journal_paper_doi 10.1021/acscatal.7b02527
_journal_volume 7
_journal_year 2017
_chemical_formula_moiety 'C28 H29 Cl Fe P S'
_chemical_formula_sum 'C28 H29 Cl Fe P S'
_chemical_formula_weight 519.84
_chemical_name_systematic
;
 ?
;
_space_group_crystal_system orthorhombic
_space_group_IT_number 33
_space_group_name_Hall 'P -2n -2ac'
_space_group_name_H-M_alt 'P c 21 n'
_symmetry_space_group_name_Hall 'P -2n -2ac'
_symmetry_space_group_name_H-M 'P c 21 n'
_atom_sites_solution_hydrogens geom
_atom_sites_solution_primary iterative
_audit_creation_date 2017-02-07
_audit_creation_method
;
Olex2 1.2-beta
(compiled 2016.02.19 svn.r3266 for OlexSys, GUI svn.r5155)
;
_cell_angle_alpha 90
_cell_angle_beta 90
_cell_angle_gamma 90
_cell_formula_units_Z 4
_cell_length_a 10.130(2)
_cell_length_b 14.433(3)
_cell_length_c 16.554(4)
_cell_measurement_reflns_used 6759
_cell_measurement_temperature 173(2)
_cell_measurement_theta_max 27.590
_cell_measurement_theta_min 2.748
_cell_volume 2420.3(9)
_computing_molecular_graphics 'Olex2 (Dolomanov et al., 2009)'
_computing_publication_material 'Olex2 (Dolomanov et al., 2009)'
_computing_structure_refinement 'ShelXL (Sheldrick, 2015)'
_computing_structure_solution
;
Superflip (Palatinus & Chapuis, 2007;Palatinus & van der Lee, 2008;
Palatinus et al., 2012)
;
_diffrn_ambient_temperature 173.15
_diffrn_measured_fraction_theta_full 0.977
_diffrn_measured_fraction_theta_max 0.998
_diffrn_measurement_device_type 'Bruker APEXII'
_diffrn_radiation_type MoK\a
_diffrn_radiation_wavelength 0.710
_diffrn_reflns_av_R_equivalents 0.0270
_diffrn_reflns_av_unetI/netI 0.0425
_diffrn_reflns_Laue_measured_fraction_full 0.977
_diffrn_reflns_Laue_measured_fraction_max 0.998
_diffrn_reflns_limit_h_max 12
_diffrn_reflns_limit_h_min -11
_diffrn_reflns_limit_k_max 17
_diffrn_reflns_limit_k_min -16
_diffrn_reflns_limit_l_max 19
_diffrn_reflns_limit_l_min -10
_diffrn_reflns_number 9775
_diffrn_reflns_point_group_measured_fraction_full 0.941
_diffrn_reflns_point_group_measured_fraction_max 0.962
_diffrn_reflns_theta_full 25.214
_diffrn_reflns_theta_max 24.993
_diffrn_reflns_theta_min 2.745
_exptl_absorpt_coefficient_mu 0.901
_exptl_absorpt_correction_T_max 0.7456
_exptl_absorpt_correction_T_min 0.4763
_exptl_absorpt_correction_type multi-scan
_exptl_absorpt_process_details
;
SADABS-2012/1 (Bruker,2012) was used for absorption correction.
wR2(int) was 0.0995 before and 0.0541 after correction.
The Ratio of minimum to maximum transmission is 0.6388.
The \l/2 correction factor is 0.0015.
;
_exptl_crystal_density_diffrn 1.427
_exptl_crystal_description block
_exptl_crystal_F_000 1084
_refine_diff_density_max 0.391
_refine_diff_density_min -0.530
_refine_diff_density_rms 0.056
_refine_ls_abs_structure_details
;
 Flack x determined using 1730 quotients [(I+)-(I-)]/[(I+)+(I-)]
 (Parsons and Flack (2004), Acta Cryst. A60, s61).
;
_refine_ls_abs_structure_Flack 0.008(10)
_refine_ls_extinction_method none
_refine_ls_goodness_of_fit_ref 1.040
_refine_ls_hydrogen_treatment constr
_refine_ls_matrix_type full
_refine_ls_number_parameters 294
_refine_ls_number_reflns 4106
_refine_ls_number_restraints 1
_refine_ls_restrained_S_all 1.040
_refine_ls_R_factor_all 0.0314
_refine_ls_R_factor_gt 0.0289
_refine_ls_shift/su_max 0.001
_refine_ls_shift/su_mean 0.000
_refine_ls_structure_factor_coef Fsqd
_refine_ls_weighting_details 'w=1/[\s^2^(Fo^2^)+(0.0460P)^2^] where P=(Fo^2^+2Fc^2^)/3'
_refine_ls_weighting_scheme calc
_refine_ls_wR_factor_gt 0.0722
_refine_ls_wR_factor_ref 0.0742
_reflns_Friedel_coverage 0.846
_reflns_Friedel_fraction_full 0.902
_reflns_Friedel_fraction_max 0.922
_reflns_number_gt 3916
_reflns_number_total 4106
_reflns_threshold_expression 'I > 2\s(I)'
_cod_data_source_file cs7b02527_si_002.cif
_cod_data_source_block 1(Cl)
_cod_depositor_comments 'Adding full bibliography for 4514233--4514239.cif.'
_cod_original_cell_volume 2420.4(10)
_cod_database_code 4514237
_shelxl_version_number 2013-4
_shelx_space_group_comment
;
The symmetry employed for this shelxl refinement is uniquely defined
by the following loop, which should always be used as a source of
symmetry information in preference to the above space-group names.
They are only intended as comments.
;
_olex2_refinement_description
;
1. Fixed Uiso
 At 1.2 times of:
  All C(H) groups
 At 1.5 times of:
  All C(H,H,H) groups
2.a Aromatic/amide H refined with riding coordinates:
 C3(H3), C17(H17), C14(H14), C8(H8), C15(H15), C4(H4), C12(H12), C6(H6),
 C18(H18), C11(H11), C16(H16), C5(H5), C9(H9), C10(H10)
2.b Idealised Me refined as rotating group:
 C27(H27A,H27B,H27C), C24(H24A,H24B,H24C), C26(H26A,H26B,H26C), C25(H25A,H25B,
 H25C), C28(H28A,H28B,H28C)
;
_olex2_submission_special_instructions 'No special instructions were received'

loop_
_space_group_symop_operation_xyz
'x, y, z'
'-x, y+1/2, -z'
'x+1/2, y+1/2, -z+1/2'
'-x+1/2, y, z+1/2'

loop_
_atom_site_label
_atom_site_type_symbol
_atom_site_fract_x
_atom_site_fract_y
_atom_site_fract_z
_atom_site_U_iso_or_equiv
_atom_site_adp_type
_atom_site_occupancy
_atom_site_site_symmetry_order
_atom_site_calc_flag
_atom_site_refinement_flags_posn
C2 C 0.6728(4) 0.2042(3) 0.3924(2) 0.0178(8) Uani 1 1 d .
C1 C 0.6085(3) 0.1256(3) 0.3617(2) 0.0215(8) Uani 1 1 d .
C19 C 0.3928(4) 0.3270(3) 0.1864(2) 0.0253(9) Uani 1 1 d .
C3 C 0.7699(4) 0.1937(3) 0.4511(2) 0.0244(9) Uani 1 1 d .
H3 H 0.8112 0.2458 0.4722 0.029 Uiso 1 1 calc R
C13 C 0.7389(3) 0.3159(3) 0.2573(2) 0.0181(7) Uani 1 1 d .
C17 C 0.8559(4) 0.2390(3) 0.1486(3) 0.0264(9) Uani 1 1 d .
H17 H 0.8808 0.1848 0.1224 0.032 Uiso 1 1 calc R
C7 C 0.6758(4) 0.4065(2) 0.4061(2) 0.0183(8) Uani 1 1 d .
C14 C 0.7825(4) 0.3999(3) 0.2280(2) 0.0218(8) Uani 1 1 d .
H14 H 0.7595 0.4542 0.2547 0.026 Uiso 1 1 calc R
C23 C 0.2853(4) 0.2684(3) 0.2089(2) 0.0241(9) Uani 1 1 d .
C8 C 0.5843(4) 0.4689(3) 0.4368(2) 0.0213(8) Uani 1 1 d .
H8 H 0.4952 0.4615 0.4250 0.026 Uiso 1 1 calc R
C22 C 0.2149(3) 0.3124(3) 0.2719(2) 0.0234(8) Uani 1 1 d .
C27 C 0.0964(4) 0.2762(4) 0.3148(3) 0.0346(11) Uani 1 1 d .
H27A H 0.0942 0.2099 0.3106 0.052 Uiso 1 1 calc GR
H27B H 0.0182 0.3017 0.2907 0.052 Uiso 1 1 calc GR
H27C H 0.1003 0.2938 0.3707 0.052 Uiso 1 1 calc GR
C15 C 0.8606(4) 0.4043(3) 0.1589(2) 0.0280(9) Uani 1 1 d .
H15 H 0.8879 0.4614 0.1391 0.034 Uiso 1 1 calc R
C21 C 0.2749(4) 0.4006(3) 0.2856(2) 0.0227(8) Uani 1 1 d .
C4 C 0.8055(4) 0.1077(3) 0.4781(2) 0.0296(9) Uani 1 1 d .
H4 H 0.8682 0.1016 0.5188 0.035 Uiso 1 1 calc R
C12 C 0.8091(4) 0.4201(3) 0.4240(2) 0.0251(9) Uani 1 1 d .
H12 H 0.8722 0.3807 0.4021 0.030 Uiso 1 1 calc R
C6 C 0.6501(4) 0.0385(3) 0.3868(2) 0.0249(9) Uani 1 1 d .
H6 H 0.6121 -0.0143 0.3645 0.030 Uiso 1 1 calc R
C18 C 0.7770(4) 0.2345(3) 0.2168(2) 0.0221(8) Uani 1 1 d .
H18 H 0.7490 0.1772 0.2359 0.027 Uiso 1 1 calc R
C11 C 0.8477(4) 0.4916(3) 0.4738(3) 0.0300(10) Uani 1 1 d .
H11 H 0.9364 0.4985 0.4869 0.036 Uiso 1 1 calc R
C24 C 0.4842(4) 0.3091(4) 0.1173(2) 0.0373(11) Uani 1 1 d .
H24A H 0.5560 0.3524 0.1191 0.056 Uiso 1 1 calc GR
H24B H 0.4371 0.3162 0.0673 0.056 Uiso 1 1 calc GR
H24C H 0.5181 0.2471 0.1210 0.056 Uiso 1 1 calc GR
C16 C 0.8976(4) 0.3236(3) 0.1195(2) 0.0295(10) Uani 1 1 d .
H16 H 0.9504 0.3265 0.0736 0.035 Uiso 1 1 calc R
C5 C 0.7473(4) 0.0299(3) 0.4446(2) 0.0307(11) Uani 1 1 d .
H5 H 0.7742 -0.0287 0.4612 0.037 Uiso 1 1 calc R
C9 C 0.6247(4) 0.5422(3) 0.4848(2) 0.0260(9) Uani 1 1 d .
H9 H 0.5629 0.5845 0.5038 0.031 Uiso 1 1 calc R
C20 C 0.3844(4) 0.4102(3) 0.2334(2) 0.0220(8) Uani 1 1 d .
C10 C 0.7565(4) 0.5528(3) 0.5045(2) 0.0300(10) Uani 1 1 d .
H10 H 0.7832 0.6009 0.5382 0.036 Uiso 1 1 calc R
C26 C 0.2230(5) 0.4718(3) 0.3424(3) 0.0334(10) Uani 1 1 d .
H26A H 0.1990 0.4427 0.3925 0.050 Uiso 1 1 calc GR
H26B H 0.1468 0.5009 0.3192 0.050 Uiso 1 1 calc GR
H26C H 0.2899 0.5175 0.3523 0.050 Uiso 1 1 calc GR
C25 C 0.4645(5) 0.4960(3) 0.2233(3) 0.0351(10) Uani 1 1 d .
H25A H 0.4887 0.5196 0.2755 0.053 Uiso 1 1 calc GR
H25B H 0.4135 0.5418 0.1950 0.053 Uiso 1 1 calc GR
H25C H 0.5428 0.4821 0.1930 0.053 Uiso 1 1 calc GR
C28 C 0.2478(5) 0.1802(3) 0.1673(3) 0.0391(11) Uani 1 1 d .
H28A H 0.3260 0.1489 0.1493 0.059 Uiso 1 1 calc GR
H28B H 0.1926 0.1940 0.1217 0.059 Uiso 1 1 calc GR
H28C H 0.2006 0.1411 0.2043 0.059 Uiso 1 1 calc GR
Cl1 Cl 0.36370(8) 0.28778(7) 0.44280(5) 0.0237(2) Uani 1 1 d .
Fe1 Fe 0.41265(5) 0.28771(4) 0.30765(3) 0.01657(14) Uani 1 1 d .
P1 P 0.62297(8) 0.31049(6) 0.34224(5) 0.0156(2) Uani 1 1 d .
S1 S 0.47581(10) 0.14100(7) 0.29416(6) 0.0228(2) Uani 1 1 d .

loop_
_atom_site_aniso_label
_atom_site_aniso_U_11
_atom_site_aniso_U_22
_atom_site_aniso_U_33
_atom_site_aniso_U_23
_atom_site_aniso_U_13
_atom_site_aniso_U_12
C2 0.018(2) 0.0191(19) 0.0165(17) 0.0040(15) 0.0049(16) 0.0012(15)
C1 0.0192(19) 0.025(2) 0.0207(18) 0.0021(16) 0.0112(16) 0.0017(16)
C19 0.027(2) 0.032(2) 0.0177(19) 0.0029(16) -0.0068(16) 0.0100(18)
C3 0.024(2) 0.030(2) 0.0190(19) 0.0022(16) -0.0001(16) 0.0024(17)
C13 0.0146(17) 0.0244(18) 0.0154(17) 0.0002(15) -0.0028(14) -0.0003(15)
C17 0.027(2) 0.032(2) 0.020(2) -0.0050(17) 0.0026(17) 0.0016(18)
C7 0.023(2) 0.0184(19) 0.0137(17) 0.0006(14) -0.0020(16) -0.0006(15)
C14 0.022(2) 0.023(2) 0.0203(19) -0.0004(16) 0.0008(16) 0.0008(17)
C23 0.023(2) 0.029(2) 0.0205(19) -0.0065(16) -0.0093(15) 0.0033(17)
C8 0.024(2) 0.023(2) 0.0167(19) 0.0026(14) 0.0031(15) -0.0010(16)
C22 0.0181(17) 0.032(2) 0.0203(17) 0.0001(16) -0.0054(15) 0.0061(17)
C27 0.020(2) 0.046(3) 0.037(2) -0.001(2) -0.0006(17) -0.001(2)
C15 0.028(2) 0.033(2) 0.024(2) 0.0072(17) -0.0006(17) -0.0082(19)
C21 0.025(2) 0.023(2) 0.0196(19) 0.0006(15) -0.0099(16) 0.0066(17)
C4 0.031(2) 0.036(2) 0.022(2) 0.0023(17) -0.0014(18) 0.010(2)
C12 0.022(2) 0.028(2) 0.026(2) -0.0028(17) -0.0013(17) 0.0010(17)
C6 0.025(2) 0.021(2) 0.029(2) 0.0038(16) 0.0067(18) 0.0033(17)
C18 0.022(2) 0.024(2) 0.021(2) 0.0014(15) 0.0020(17) -0.0023(17)
C11 0.030(2) 0.030(2) 0.030(2) 0.0034(19) -0.0084(19) -0.0102(19)
C24 0.036(2) 0.060(3) 0.0155(18) 0.0027(18) 0.0027(17) 0.010(2)
C16 0.027(2) 0.045(3) 0.017(2) 0.0032(17) 0.0052(17) -0.0044(19)
C5 0.033(3) 0.029(3) 0.030(2) 0.0121(18) 0.0085(19) 0.0115(18)
C9 0.041(2) 0.018(2) 0.0189(19) -0.0012(15) 0.0089(18) -0.0020(18)
C20 0.025(2) 0.021(2) 0.0194(19) 0.0037(15) -0.0083(16) 0.0046(16)
C10 0.045(3) 0.025(2) 0.020(2) -0.0007(17) -0.0041(18) -0.012(2)
C26 0.040(2) 0.030(2) 0.031(2) -0.0078(18) -0.004(2) 0.012(2)
C25 0.039(3) 0.029(2) 0.037(2) 0.0124(19) -0.012(2) -0.003(2)
C28 0.039(3) 0.040(3) 0.038(3) -0.014(2) -0.013(2) -0.001(2)
Cl1 0.0237(4) 0.0298(5) 0.0175(4) 0.0020(4) 0.0011(3) -0.0025(5)
Fe1 0.0162(3) 0.0181(3) 0.0154(2) -0.0002(2) -0.00129(18) 0.0001(2)
P1 0.0157(4) 0.0170(5) 0.0140(4) 0.0003(3) 0.0001(3) -0.0002(4)
S1 0.0228(5) 0.0171(5) 0.0287(5) -0.0014(4) -0.0029(4) -0.0009(4)

loop_
_atom_type_symbol
_atom_type_description
_atom_type_scat_dispersion_real
_atom_type_scat_dispersion_imag
_atom_type_scat_source
C C 0.0033 0.0016 'International Tables Vol C Tables 4.2.6.8 and 6.1.1.4'
H H 0.0000 0.0000 'International Tables Vol C Tables 4.2.6.8 and 6.1.1.4'
Cl Cl 0.1484 0.1585 'International Tables Vol C Tables 4.2.6.8 and 6.1.1.4'
Fe Fe 0.3463 0.8444 'International Tables Vol C Tables 4.2.6.8 and 6.1.1.4'
P P 0.1023 0.0942 'International Tables Vol C Tables 4.2.6.8 and 6.1.1.4'
S S 0.1246 0.1234 'International Tables Vol C Tables 4.2.6.8 and 6.1.1.4'

loop_
_geom_angle_atom_site_label_1
_geom_angle_atom_site_label_2
_geom_angle_atom_site_label_3
_geom_angle
C1 C2 P1 112.8(3)
C3 C2 C1 119.5(3)
C3 C2 P1 127.5(3)
C2 C1 S1 118.8(3)
C6 C1 C2 118.8(3)
C6 C1 S1 122.3(3)
C23 C19 C24 124.7(4)
C23 C19 C20 108.0(3)
C23 C19 Fe1 70.3(2)
C24 C19 Fe1 128.8(3)
C20 C19 C24 126.7(4)
C20 C19 Fe1 73.3(2)
C4 C3 C2 121.0(4)
C14 C13 C18 118.6(3)
C14 C13 P1 120.8(3)
C18 C13 P1 120.4(3)
C16 C17 C18 120.3(4)
C8 C7 C12 118.5(3)
C8 C7 P1 120.6(3)
C12 C7 P1 120.9(3)
C13 C14 C15 120.7(4)
C19 C23 C28 125.3(4)
C19 C23 Fe1 69.9(2)
C22 C23 C19 108.1(3)
C22 C23 C28 126.4(4)
C22 C23 Fe1 71.1(2)
C28 C23 Fe1 128.8(3)
C9 C8 C7 120.5(4)
C23 C22 C27 126.9(4)
C23 C22 C21 107.6(3)
C23 C22 Fe1 69.7(2)
C27 C22 Fe1 124.8(3)
C21 C22 C27 125.5(4)
C21 C22 Fe1 72.8(2)
C16 C15 C14 120.1(4)
C22 C21 C26 124.4(4)
C22 C21 Fe1 68.4(2)
C20 C21 C22 108.9(3)
C20 C21 C26 126.6(4)
C20 C21 Fe1 70.9(2)
C26 C21 Fe1 129.5(3)
C3 C4 C5 119.5(4)
C11 C12 C7 120.5(4)
C5 C6 C1 120.3(4)
C17 C18 C13 120.5(4)
C10 C11 C12 120.8(4)
C17 C16 C15 119.7(3)
C6 C5 C4 120.7(4)
C10 C9 C8 120.4(4)
C19 C20 C25 127.1(4)
C19 C20 Fe1 67.5(2)
C21 C20 C19 107.3(3)
C21 C20 C25 125.2(4)
C21 C20 Fe1 71.2(2)
C25 C20 Fe1 131.9(3)
C11 C10 C9 119.3(4)
C19 Fe1 C23 39.79(16)
C19 Fe1 C22 66.20(15)
C19 Fe1 C21 64.85(15)
C19 Fe1 C20 39.19(16)
C19 Fe1 Cl1 156.11(12)
C19 Fe1 P1 107.31(12)
C19 Fe1 S1 100.90(12)
C23 Fe1 C22 39.18(15)
C23 Fe1 C21 64.85(15)
C23 Fe1 C20 65.59(15)
C23 Fe1 Cl1 128.83(11)
C23 Fe1 P1 143.67(11)
C23 Fe1 S1 88.40(11)
C22 Fe1 C21 38.81(16)
C22 Fe1 C20 65.20(15)
C22 Fe1 Cl1 93.89(11)
C22 Fe1 P1 161.78(12)
C22 Fe1 S1 113.85(11)
C21 Fe1 Cl1 91.43(11)
C21 Fe1 P1 123.05(11)
C21 Fe1 S1 151.73(11)
C20 Fe1 C21 37.93(15)
C20 Fe1 Cl1 121.59(11)
C20 Fe1 P1 98.69(10)
C20 Fe1 S1 139.12(11)
P1 Fe1 Cl1 87.48(4)
S1 Fe1 Cl1 99.25(4)
S1 Fe1 P1 83.76(4)
C2 P1 C13 102.01(17)
C2 P1 C7 107.17(16)
C2 P1 Fe1 104.99(13)
C13 P1 Fe1 114.89(11)
C7 P1 C13 102.97(17)
C7 P1 Fe1 122.78(13)
C1 S1 Fe1 105.99(14)

loop_
_geom_bond_atom_site_label_1
_geom_bond_atom_site_label_2
_geom_bond_distance
C2 C1 1.403(5)
C2 C3 1.390(5)
C2 P1 1.816(4)
C1 C6 1.390(6)
C1 S1 1.762(4)
C19 C23 1.428(6)
C19 C24 1.494(6)
C19 C20 1.433(6)
C19 Fe1 2.096(4)
C3 C4 1.367(6)
C13 C14 1.379(6)
C13 C18 1.406(5)
C13 P1 1.834(4)
C17 C18 1.384(6)
C17 C16 1.379(6)
C7 C8 1.389(5)
C7 C12 1.396(6)
C7 P1 1.823(4)
C14 C15 1.393(6)
C23 C22 1.415(5)
C23 C28 1.496(6)
C23 Fe1 2.101(4)
C8 C9 1.385(6)
C22 C27 1.489(6)
C22 C21 1.428(6)
C22 Fe1 2.119(3)
C15 C16 1.387(6)
C21 C20 1.413(6)
C21 C26 1.489(6)
C21 Fe1 2.176(4)
C4 C5 1.384(6)
C12 C11 1.378(6)
C6 C5 1.379(6)
C11 C10 1.376(6)
C9 C10 1.383(6)
C20 C25 1.490(6)
C20 Fe1 2.172(4)
Cl1 Fe1 2.2916(10)
Fe1 P1 2.2305(11)
Fe1 S1 2.2233(12)
